data_7234047
loop_
_publ_author_name
'Takaaki Hiramatsu'
'Yukihiro Yoshida'
'Gunzi Saito'
'Akihiro Otsuka'
'Hideki Yamochi'
'Mitsuhiko Maesato'
'Yasuhiro Shimizu'
'Hiroshi Ito'
'Hideo Kishida'

_publ_section_title
;
 Quantum spin liquid: design of a quantum spin liquid next to a
 superconducting state based on a dimer-type ET Mott insulator
;
_journal_name_full 'Journal of Materials Chemistry C'
_journal_page_first 1378
_journal_page_last 1388
_journal_paper_doi 10.1039/C4TC01701C
_journal_volume 3
_journal_year 2015
_chemical_formula_moiety '2(C10 H8 S8), (C3 Cu1 N4)'
_chemical_formula_sum 'C23 H16 Cu N4 S16'
_chemical_formula_weight 924.90
_chemical_name_common (ET)2Cu(CN)[N(CN)2]
_space_group_IT_number 4
_space_group_name_Hall 'P 2yb'
_space_group_name_H-M_alt 'P 1 21 1'
_symmetry_cell_setting monoclinic
_symmetry_space_group_name_Hall 'P 2yb'
_symmetry_space_group_name_H-M 'P 1 21 1'
_atom_sites_solution_hydrogens geom
_atom_sites_solution_primary direct
_atom_sites_solution_secondary difmap
_cell_angle_alpha 90.00
_cell_angle_beta 111.133(2)
_cell_angle_gamma 90.00
_cell_formula_units_Z 2
_cell_length_a 15.947(2)
_cell_length_b 8.5931(11)
_cell_length_c 12.7978(17)
_cell_measurement_reflns_used 2565
_cell_measurement_temperature 200(2)
_cell_measurement_theta_max 28.01
_cell_measurement_theta_min 2.54
_cell_volume 1635.8(4)
_computing_cell_refinement 'Bruker SAINT'
_computing_data_collection 'Bruker APEX2'
_computing_data_reduction 'Bruker SAINT'
_computing_molecular_graphics 'Bruker SHELXTL'
_computing_publication_material 'Bruker SHELXTL'
_computing_structure_refinement 'SHELXL-97 (Sheldrick, 2008)'
_computing_structure_solution 'SHELXS-97 (Sheldrick, 2008)'
_diffrn_ambient_temperature 200(2)
_diffrn_detector_area_resol_mean 8.333
_diffrn_measured_fraction_theta_full 0.974
_diffrn_measured_fraction_theta_max 0.974
_diffrn_measurement_device_type 'Bruker APEX-II CCD'
_diffrn_measurement_method '\f and \w scans'
_diffrn_radiation_monochromator graphite
_diffrn_radiation_source 'fine-focus sealed tube'
_diffrn_radiation_type MoK\a
_diffrn_radiation_wavelength 0.71073
_diffrn_reflns_av_R_equivalents 0.0397
_diffrn_reflns_av_sigmaI/netI 0.0707
_diffrn_reflns_limit_h_max 20
_diffrn_reflns_limit_h_min -20
_diffrn_reflns_limit_k_max 10
_diffrn_reflns_limit_k_min -4
_diffrn_reflns_limit_l_max 16
_diffrn_reflns_limit_l_min -16
_diffrn_reflns_number 8797
_diffrn_reflns_theta_full 27.00
_diffrn_reflns_theta_max 27.00
_diffrn_reflns_theta_min 1.71
_exptl_absorpt_coefficient_mu 1.717
_exptl_absorpt_correction_T_max 0.9191
_exptl_absorpt_correction_T_min 0.6637
_exptl_absorpt_correction_type numerical
_exptl_absorpt_process_details
;
APEX2 Software
;
_exptl_crystal_colour black
_exptl_crystal_density_diffrn 1.878
_exptl_crystal_density_method 'not measured'
_exptl_crystal_description 'elongate hexagonal plate'
_exptl_crystal_F_000 934
_exptl_crystal_preparation 'Magnetic properties, electronic property'
_exptl_crystal_recrystallization_method electrocrystallization
_exptl_crystal_size_max 0.26
_exptl_crystal_size_mid 0.05
_exptl_crystal_size_min 0.05
_refine_diff_density_max 0.650
_refine_diff_density_min -0.687
_refine_diff_density_rms 0.121
_refine_ls_abs_structure_details 'Flack H D (1983), Acta Cryst. A39, 876-881'
_refine_ls_abs_structure_Flack 0.08(2)
_refine_ls_extinction_method none
_refine_ls_goodness_of_fit_ref 1.015
_refine_ls_hydrogen_treatment constr
_refine_ls_matrix_type full
_refine_ls_number_parameters 397
_refine_ls_number_reflns 4510
_refine_ls_number_restraints 1
_refine_ls_restrained_S_all 1.015
_refine_ls_R_factor_all 0.0837
_refine_ls_R_factor_gt 0.0386
_refine_ls_shift/su_max 0.000
_refine_ls_shift/su_mean 0.000
_refine_ls_structure_factor_coef Fsqd
_refine_ls_weighting_details 'calc w=1/[\s^2^(Fo^2^)+(0.0227P)^2^+1.6519P] where P=(Fo^2^+2Fc^2^)/3'
_refine_ls_weighting_scheme calc
_refine_ls_wR_factor_gt 0.0649
_refine_ls_wR_factor_ref 0.0808
_reflns_number_gt 3236
_reflns_number_total 4510
_reflns_threshold_expression >2sigma(I)
_cod_data_source_file 1000003.cif
_cod_data_source_block PCOD1000003
_cod_depositor_comments
;
The following automatic conversions were performed:

data item '_symmetry_cell_setting' value 'Monoclinic' was changed to
'monoclinic' in accordance with the built-in table derived from the
CIF Core dictionary named 'cif_core.dic' version 2.4.5 last updated
on 2014-11-21.

Automatic conversion script
Id: cif_fix_values 6909 2019-04-08 15:41:33Z antanas 
;
_cod_original_sg_symbol_H-M 'P2(1) '
_cod_database_code 7234047

loop_
_symmetry_equiv_pos_as_xyz
'x, y, z'
'-x, y+1/2, -z'

loop_
_atom_site_label
_atom_site_type_symbol
_atom_site_fract_x
_atom_site_fract_y
_atom_site_fract_z
_atom_site_U_iso_or_equiv
_atom_site_adp_type
_atom_site_occupancy
_atom_site_symmetry_multiplicity
_atom_site_calc_flag
_atom_site_refinement_flags
_atom_site_disorder_assembly
_atom_site_disorder_group
C1 C 0.4671(4) 0.6241(10) 0.1486(6) 0.0250(17) Uani 1 1 d . . .
C2 C 0.5411(4) 0.6268(10) 0.1200(6) 0.0238(17) Uani 1 1 d . . .
C3 C 0.3457(5) 0.7045(9) 0.2280(6) 0.0257(19) Uani 1 1 d . . .
C4 C 0.3075(5) 0.5935(10) 0.1502(6) 0.027(2) Uani 1 1 d . . .
C5 C 0.6981(5) 0.6933(9) 0.1156(6) 0.0244(19) Uani 1 1 d . . .
C6 C 0.6679(5) 0.5721(10) 0.0447(6) 0.0284(19) Uani 1 1 d . . .
C7 C 0.1950(5) 0.7059(11) 0.2803(7) 0.047(3) Uani 1 1 d . . .
H7A H 0.2090 0.6050 0.3219 0.057 Uiso 1 1 calc R . .
H7B H 0.1560 0.7675 0.3112 0.057 Uiso 1 1 calc R . .
C8 C 0.1429(5) 0.6723(10) 0.1604(7) 0.046(2) Uani 1 1 d . . .
H8A H 0.1346 0.7713 0.1168 0.055 Uiso 1 1 calc R . .
H8B H 0.0819 0.6334 0.1532 0.055 Uiso 1 1 calc R . .
C9 C 0.8611(5) 0.6862(9) 0.0788(6) 0.0276(19) Uani 1 1 d . . .
H9A H 0.9071 0.7571 0.0681 0.033 Uiso 1 1 calc R . .
H9B H 0.8938 0.5974 0.1268 0.033 Uiso 1 1 calc R . .
C10 C 0.8019(5) 0.6230(11) -0.0346(6) 0.033(2) Uani 1 1 d . . .
H10A H 0.8415 0.5803 -0.0731 0.040 Uiso 1 1 calc R . .
H10B H 0.7670 0.7113 -0.0810 0.040 Uiso 1 1 calc R . .
S1 S 0.45749(12) 0.7498(2) 0.25101(16) 0.0305(5) Uani 1 1 d . . .
S2 S 0.37491(11) 0.5050(2) 0.08612(16) 0.0263(5) Uani 1 1 d . . .
S3 S 0.62658(12) 0.7620(2) 0.18013(16) 0.0284(5) Uani 1 1 d . . .
S4 S 0.55999(12) 0.5019(2) 0.02415(16) 0.0258(5) Uani 1 1 d . . .
S5 S 0.29889(13) 0.8109(3) 0.30808(18) 0.0404(6) Uani 1 1 d . . .
S6 S 0.19582(13) 0.5308(3) 0.1006(2) 0.0552(8) Uani 1 1 d . . .
S7 S 0.80013(12) 0.7922(2) 0.15256(17) 0.0341(6) Uani 1 1 d . . .
S8 S 0.72457(13) 0.4743(3) -0.03016(18) 0.0376(5) Uani 1 1 d . . .
C11 C 0.4631(4) 0.3434(11) 0.3723(5) 0.0227(16) Uani 1 1 d . . .
C12 C 0.5381(4) 0.3431(11) 0.3449(5) 0.0234(16) Uani 1 1 d . . .
C13 C 0.3445(4) 0.3908(9) 0.4622(6) 0.0208(17) Uani 1 1 d . . .
C14 C 0.3110(4) 0.2766(9) 0.3881(6) 0.0228(18) Uani 1 1 d . . .
C15 C 0.6991(4) 0.3743(9) 0.3477(6) 0.0221(18) Uani 1 1 d . . .
C16 C 0.6610(4) 0.2681(9) 0.2688(6) 0.0238(18) Uani 1 1 d . . .
C17 C 0.2073(4) 0.3449(11) 0.5388(5) 0.0289(18) Uani 1 1 d . . .
H17A H 0.2339 0.2481 0.5812 0.035 Uiso 1 1 calc R . .
H17B H 0.1675 0.3924 0.5753 0.035 Uiso 1 1 calc R . .
C18 C 0.1503(4) 0.3008(10) 0.4197(6) 0.033(2) Uani 1 1 d . . .
H18A H 0.1315 0.3976 0.3738 0.039 Uiso 1 1 calc R . .
H18B H 0.0947 0.2470 0.4196 0.039 Uiso 1 1 calc R . .
C19 C 0.8432(5) 0.3795(9) 0.2838(6) 0.0336(19) Uani 1 1 d . . .
H19A H 0.8104 0.4474 0.2183 0.040 Uiso 1 1 calc R . .
H19B H 0.9089 0.4000 0.3047 0.040 Uiso 1 1 calc R . .
C20 C 0.8248(5) 0.2107(10) 0.2479(7) 0.040(2) Uani 1 1 d . . .
H20A H 0.8541 0.1428 0.3146 0.048 Uiso 1 1 calc R . .
H20B H 0.8535 0.1875 0.1919 0.048 Uiso 1 1 calc R . .
S11 S 0.44973(11) 0.4645(2) 0.47460(16) 0.0270(5) Uani 1 1 d . . .
S12 S 0.37536(12) 0.2155(2) 0.30932(17) 0.0263(5) Uani 1 1 d . . .
S13 S 0.63048(11) 0.4634(2) 0.41066(15) 0.0257(5) Uani 1 1 d . . .
S14 S 0.54700(12) 0.2258(2) 0.23928(16) 0.0271(5) Uani 1 1 d . . .
S15 S 0.29660(13) 0.4789(3) 0.54942(17) 0.0351(5) Uani 1 1 d . . .
S16 S 0.20915(12) 0.1745(2) 0.35557(17) 0.0314(5) Uani 1 1 d . . .
S17 S 0.81078(11) 0.4343(2) 0.39913(16) 0.0311(5) Uani 1 1 d . . .
S18 S 0.70712(13) 0.1601(3) 0.18756(18) 0.0346(5) Uani 1 1 d . . .
Cu1 Cu 0.01014(6) -0.15960(14) 0.40832(9) 0.0451(3) Uani 1 1 d . . .
C21 C 0.0126(5) -0.3592(10) 0.4671(7) 0.0369(19) Uani 1 1 d . . .
N21 N -0.0131(4) 0.0259(8) 0.4886(6) 0.0373(16) Uani 1 1 d . . .
N22 N 0.0074(4) 0.1027(9) 0.1101(6) 0.0373(18) Uani 1 1 d . . .
C22 C 0.0123(5) 0.0202(10) 0.1982(8) 0.042(2) Uani 1 1 d . . .
N23 N 0.0149(4) -0.0648(9) 0.2728(6) 0.0493(19) Uani 1 1 d . . .
C23 C 0.0016(5) 0.2519(11) 0.1217(8) 0.047(2) Uani 1 1 d . . .
N24 N -0.0074(6) 0.3812(13) 0.1157(9) 0.088(3) Uani 1 1 d . . .

loop_
_atom_site_aniso_label
_atom_site_aniso_U_11
_atom_site_aniso_U_22
_atom_site_aniso_U_33
_atom_site_aniso_U_23
_atom_site_aniso_U_13
_atom_site_aniso_U_12
C1 0.032(4) 0.021(4) 0.023(4) -0.010(4) 0.011(3) -0.003(4)
C2 0.023(4) 0.026(4) 0.024(4) -0.003(4) 0.011(3) 0.004(4)
C3 0.022(4) 0.029(5) 0.028(5) 0.004(4) 0.012(4) -0.002(4)
C4 0.024(4) 0.026(5) 0.035(5) 0.000(4) 0.014(4) -0.003(4)
C5 0.021(4) 0.024(5) 0.029(5) -0.001(4) 0.010(4) -0.001(3)
C6 0.025(4) 0.029(5) 0.038(5) -0.004(4) 0.019(4) -0.005(4)
C7 0.034(5) 0.057(6) 0.060(6) 0.015(5) 0.028(5) 0.006(4)
C8 0.032(4) 0.045(5) 0.067(6) 0.004(5) 0.025(4) 0.006(4)
C9 0.023(4) 0.028(5) 0.034(5) -0.005(4) 0.012(3) 0.003(3)
C10 0.030(4) 0.037(5) 0.040(5) -0.008(5) 0.022(4) -0.009(4)
S1 0.0255(9) 0.0348(13) 0.0331(12) -0.0118(11) 0.0127(9) -0.0032(9)
S2 0.0208(9) 0.0306(12) 0.0280(11) -0.0036(11) 0.0095(8) -0.0028(9)
S3 0.0226(9) 0.0311(12) 0.0339(12) -0.0117(10) 0.0128(9) -0.0053(9)
S4 0.0252(9) 0.0272(12) 0.0266(11) -0.0071(10) 0.0113(8) -0.0059(9)
S5 0.0444(12) 0.0354(15) 0.0530(14) -0.0106(13) 0.0317(11) -0.0015(11)
S6 0.0244(11) 0.0443(16) 0.098(2) -0.0327(15) 0.0240(13) -0.0084(11)
S7 0.0256(10) 0.0364(14) 0.0437(13) -0.0158(11) 0.0167(9) -0.0083(9)
S8 0.0403(11) 0.0353(12) 0.0481(13) -0.0180(12) 0.0291(10) -0.0086(11)
C11 0.025(3) 0.024(4) 0.016(4) -0.003(4) 0.004(3) -0.006(4)
C12 0.016(3) 0.028(4) 0.026(4) 0.002(4) 0.007(3) -0.001(4)
C13 0.022(3) 0.021(4) 0.022(4) 0.001(4) 0.011(3) 0.000(3)
C14 0.025(4) 0.025(5) 0.021(4) 0.000(4) 0.011(3) -0.003(4)
C15 0.019(3) 0.020(5) 0.032(4) 0.000(4) 0.015(3) 0.002(3)
C16 0.024(4) 0.020(4) 0.032(5) 0.001(4) 0.016(4) 0.003(4)
C17 0.031(4) 0.031(4) 0.028(4) -0.004(5) 0.015(3) 0.003(4)
C18 0.024(4) 0.036(5) 0.042(5) 0.005(4) 0.017(4) 0.002(4)
C19 0.030(4) 0.039(5) 0.040(5) 0.003(4) 0.022(3) -0.003(4)
C20 0.031(4) 0.045(5) 0.044(5) -0.011(4) 0.014(4) 0.001(4)
S11 0.0235(9) 0.0302(12) 0.0287(11) -0.0069(11) 0.0113(8) -0.0070(10)
S12 0.0205(9) 0.0302(12) 0.0307(11) -0.0090(9) 0.0122(8) -0.0054(8)
S13 0.0212(9) 0.0323(12) 0.0247(11) -0.0065(10) 0.0096(8) -0.0044(9)
S14 0.0204(9) 0.0306(12) 0.0300(11) -0.0073(10) 0.0085(9) -0.0040(9)
S15 0.0387(10) 0.0358(12) 0.0393(12) -0.0146(11) 0.0244(9) -0.0090(10)
S16 0.0211(9) 0.0358(14) 0.0405(13) -0.0116(11) 0.0149(9) -0.0088(9)
S17 0.0180(9) 0.0353(13) 0.0409(13) -0.0075(11) 0.0116(9) -0.0034(9)
S18 0.0315(10) 0.0318(13) 0.0473(14) -0.0131(12) 0.0224(10) -0.0025(10)
Cu1 0.0400(5) 0.0340(6) 0.0673(7) 0.0024(7) 0.0266(5) 0.0010(6)
C21 0.025(4) 0.028(4) 0.061(6) -0.002(5) 0.019(4) -0.005(4)
N21 0.024(3) 0.037(4) 0.052(4) 0.009(4) 0.015(3) 0.007(3)
N22 0.041(4) 0.042(5) 0.040(4) -0.010(4) 0.028(4) -0.015(4)
C22 0.021(4) 0.045(5) 0.062(6) -0.023(5) 0.018(4) -0.005(4)
N23 0.048(4) 0.044(5) 0.062(5) 0.001(4) 0.028(4) 0.003(4)
C23 0.029(5) 0.052(7) 0.060(6) 0.005(6) 0.018(4) 0.000(5)
N24 0.071(6) 0.070(7) 0.131(9) 0.035(7) 0.045(6) 0.011(6)

loop_
_atom_type_symbol
_atom_type_description
_atom_type_scat_dispersion_real
_atom_type_scat_dispersion_imag
_atom_type_scat_source
C C 0.0033 0.0016 'International Tables Vol C Tables 4.2.6.8 and 6.1.1.4'
H H 0.0000 0.0000 'International Tables Vol C Tables 4.2.6.8 and 6.1.1.4'
N N 0.0061 0.0033 'International Tables Vol C Tables 4.2.6.8 and 6.1.1.4'
S S 0.1246 0.1234 'International Tables Vol C Tables 4.2.6.8 and 6.1.1.4'
Cu Cu 0.3201 1.2651 'International Tables Vol C Tables 4.2.6.8 and 6.1.1.4'

loop_
_geom_angle_atom_site_label_1
_geom_angle_atom_site_label_2
_geom_angle_atom_site_label_3
_geom_angle
_geom_angle_site_symmetry_1
_geom_angle_site_symmetry_3
C2 C1 S2 124.2(6) . .
C2 C1 S1 120.8(6) . .
S2 C1 S1 115.0(4) . .
C1 C2 S4 124.7(6) . .
C1 C2 S3 120.7(6) . .
S4 C2 S3 114.6(4) . .
C4 C3 S5 129.1(6) . .
C4 C3 S1 116.3(5) . .
S5 C3 S1 114.6(5) . .
C3 C4 S2 117.5(5) . .
C3 C4 S6 127.9(6) . .
S2 C4 S6 114.5(5) . .
C6 C5 S3 116.5(5) . .
C6 C5 S7 129.0(5) . .
S3 C5 S7 114.5(4) . .
C5 C6 S4 117.4(5) . .
C5 C6 S8 127.5(5) . .
S4 C6 S8 115.2(5) . .
C8 C7 S5 115.6(5) . .
C8 C7 H7A 108.4 . .
S5 C7 H7A 108.4 . .
C8 C7 H7B 108.4 . .
S5 C7 H7B 108.4 . .
H7A C7 H7B 107.4 . .
C7 C8 S6 113.4(6) . .
C7 C8 H8A 108.9 . .
S6 C8 H8A 108.9 . .
C7 C8 H8B 108.9 . .
S6 C8 H8B 108.9 . .
H8A C8 H8B 107.7 . .
C10 C9 S7 114.2(5) . .
C10 C9 H9A 108.7 . .
S7 C9 H9A 108.7 . .
C10 C9 H9B 108.7 . .
S7 C9 H9B 108.7 . .
H9A C9 H9B 107.6 . .
C9 C10 S8 115.0(5) . .
C9 C10 H10A 108.5 . .
S8 C10 H10A 108.5 . .
C9 C10 H10B 108.5 . .
S8 C10 H10B 108.5 . .
H10A C10 H10B 107.5 . .
C3 S1 C1 95.5(4) . .
C1 S2 C4 95.1(4) . .
C5 S3 C2 96.1(3) . .
C2 S4 C6 95.3(4) . .
C3 S5 C7 100.4(4) . .
C4 S6 C8 102.1(4) . .
C5 S7 C9 103.6(4) . .
C6 S8 C10 99.9(4) . .
C12 C11 S12 121.1(6) . .
C12 C11 S11 123.4(6) . .
S12 C11 S11 115.5(3) . .
C11 C12 S14 121.9(6) . .
C11 C12 S13 122.7(6) . .
S14 C12 S13 115.4(3) . .
C14 C13 S15 128.4(5) . .
C14 C13 S11 117.1(5) . .
S15 C13 S11 114.5(4) . .
C13 C14 S12 117.4(5) . .
C13 C14 S16 129.3(5) . .
S12 C14 S16 113.3(4) . .
C16 C15 S17 127.8(5) . .
C16 C15 S13 117.3(5) . .
S17 C15 S13 114.9(4) . .
C15 C16 S18 129.9(5) . .
C15 C16 S14 117.2(5) . .
S18 C16 S14 112.9(4) . .
C18 C17 S15 114.0(5) . .
C18 C17 H17A 108.7 . .
S15 C17 H17A 108.7 . .
C18 C17 H17B 108.7 . .
S15 C17 H17B 108.7 . .
H17A C17 H17B 107.6 . .
C17 C18 S16 112.6(5) . .
C17 C18 H18A 109.1 . .
S16 C18 H18A 109.1 . .
C17 C18 H18B 109.1 . .
S16 C18 H18B 109.1 . .
H18A C18 H18B 107.8 . .
C20 C19 S17 114.7(5) . .
C20 C19 H19A 108.6 . .
S17 C19 H19A 108.6 . .
C20 C19 H19B 108.6 . .
S17 C19 H19B 108.6 . .
H19A C19 H19B 107.6 . .
C19 C20 S18 114.7(6) . .
C19 C20 H20A 108.6 . .
S18 C20 H20A 108.6 . .
C19 C20 H20B 108.6 . .
S18 C20 H20B 108.6 . .
H20A C20 H20B 107.6 . .
C11 S11 C13 95.1(3) . .
C11 S12 C14 94.9(3) . .
C12 S13 C15 94.5(3) . .
C12 S14 C16 94.7(3) . .
C13 S15 C17 101.1(4) . .
C14 S16 C18 100.3(4) . .
C15 S17 C19 99.8(3) . .
C16 S18 C20 102.3(4) . .
C21 Cu1 N23 138.0(3) . .
C21 Cu1 N21 120.3(3) . .
N23 Cu1 N21 101.4(3) . .
N21 C21 Cu1 173.5(7) 2_546 .
C21 N21 Cu1 167.9(6) 2_556 .
C23 N22 C22 114.9(7) . .
N23 C22 N22 174.9(8) . .
C22 N23 Cu1 166.4(7) . .
N24 C23 N22 170.2(12) . .

loop_
_geom_bond_atom_site_label_1
_geom_bond_atom_site_label_2
_geom_bond_distance
_geom_bond_site_symmetry_2
C1 C2 1.356(8) .
C1 S2 1.732(7) .
C1 S1 1.747(7) .
C2 S4 1.736(7) .
C2 S3 1.744(8) .
C3 C4 1.355(10) .
C3 S5 1.730(8) .
C3 S1 1.743(7) .
C4 S2 1.744(7) .
C4 S6 1.746(7) .
C5 C6 1.351(10) .
C5 S3 1.734(7) .
C5 S7 1.744(7) .
C6 S4 1.751(7) .
C6 S8 1.752(8) .
C7 C8 1.486(11) .
C7 S5 1.806(8) .
C7 H7A 1.0000 .
C7 H7B 1.0000 .
C8 S6 1.801(8) .
C8 H8A 1.0000 .
C8 H8B 1.0000 .
C9 C10 1.518(9) .
C9 S7 1.824(7) .
C9 H9A 1.0000 .
C9 H9B 1.0000 .
C10 S8 1.791(8) .
C10 H10A 1.0000 .
C10 H10B 1.0000 .
C11 C12 1.362(8) .
C11 S12 1.733(8) .
C11 S11 1.745(8) .
C12 S14 1.732(8) .
C12 S13 1.747(7) .
C13 C14 1.335(9) .
C13 S15 1.736(7) .
C13 S11 1.747(7) .
C14 S12 1.759(7) .
C14 S16 1.759(7) .
C15 C16 1.334(9) .
C15 S17 1.740(7) .
C15 S13 1.751(6) .
C16 S18 1.742(7) .
C16 S14 1.756(7) .
C17 C18 1.514(9) .
C17 S15 1.799(8) .
C17 H17A 1.0000 .
C17 H17B 1.0000 .
C18 S16 1.813(7) .
C18 H18A 1.0000 .
C18 H18B 1.0000 .
C19 C20 1.518(11) .
C19 S17 1.794(7) .
C19 H19A 1.0000 .
C19 H19B 1.0000 .
C20 S18 1.806(7) .
C20 H20A 1.0000 .
C20 H20B 1.0000 .
Cu1 C21 1.867(9) .
Cu1 N23 1.942(7) .
Cu1 N21 2.002(7) .
C21 N21 1.138(8) 2_546
N21 C21 1.138(8) 2_556
N22 C23 1.298(11) .
N22 C22 1.310(11) .
C22 N23 1.191(10) .
C23 N24 1.119(11) .

loop_
_geom_torsion_atom_site_label_1
_geom_torsion_atom_site_label_2
_geom_torsion_atom_site_label_3
_geom_torsion_atom_site_label_4
_geom_torsion
_geom_torsion_site_symmetry_1
_geom_torsion_site_symmetry_2
_geom_torsion_site_symmetry_3
_geom_torsion_site_symmetry_4
S2 C1 C2 S4 -5.1(11) . . . .
S1 C1 C2 S4 177.1(4) . . . .
S2 C1 C2 S3 174.8(4) . . . .
S1 C1 C2 S3 -3.0(10) . . . .
S5 C3 C4 S2 -178.6(5) . . . .
S1 C3 C4 S2 2.1(9) . . . .
S5 C3 C4 S6 4.0(12) . . . .
S1 C3 C4 S6 -175.2(5) . . . .
S3 C5 C6 S4 1.4(8) . . . .
S7 C5 C6 S4 -178.8(5) . . . .
S3 C5 C6 S8 -178.4(5) . . . .
S7 C5 C6 S8 1.4(11) . . . .
S5 C7 C8 S6 69.6(8) . . . .
S7 C9 C10 S8 -66.1(7) . . . .
C4 C3 S1 C1 2.5(7) . . . .
S5 C3 S1 C1 -176.8(4) . . . .
C2 C1 S1 C3 171.6(7) . . . .
S2 C1 S1 C3 -6.4(5) . . . .
C2 C1 S2 C4 -170.7(7) . . . .
S1 C1 S2 C4 7.2(5) . . . .
C3 C4 S2 C1 -5.7(7) . . . .
S6 C4 S2 C1 172.1(5) . . . .
C6 C5 S3 C2 1.3(7) . . . .
S7 C5 S3 C2 -178.6(4) . . . .
C1 C2 S3 C5 176.5(7) . . . .
S4 C2 S3 C5 -3.5(5) . . . .
C1 C2 S4 C6 -176.0(7) . . . .
S3 C2 S4 C6 4.0(5) . . . .
C5 C6 S4 C2 -3.3(7) . . . .
S8 C6 S4 C2 176.5(5) . . . .
C4 C3 S5 C7 11.2(8) . . . .
S1 C3 S5 C7 -169.6(4) . . . .
C8 C7 S5 C3 -48.1(7) . . . .
C3 C4 S6 C8 9.4(8) . . . .
S2 C4 S6 C8 -168.0(5) . . . .
C7 C8 S6 C4 -44.9(7) . . . .
C6 C5 S7 C9 -3.2(8) . . . .
S3 C5 S7 C9 176.6(4) . . . .
C10 C9 S7 C5 34.8(7) . . . .
C5 C6 S8 C10 -23.6(8) . . . .
S4 C6 S8 C10 156.6(5) . . . .
C9 C10 S8 C6 55.8(6) . . . .
S12 C11 C12 S14 4.7(10) . . . .
S11 C11 C12 S14 -177.7(4) . . . .
S12 C11 C12 S13 -176.9(4) . . . .
S11 C11 C12 S13 0.7(11) . . . .
S15 C13 C14 S12 178.4(4) . . . .
S11 C13 C14 S12 -1.2(7) . . . .
S15 C13 C14 S16 -1.4(10) . . . .
S11 C13 C14 S16 179.0(5) . . . .
S17 C15 C16 S18 -2.7(11) . . . .
S13 C15 C16 S18 178.7(5) . . . .
S17 C15 C16 S14 177.0(4) . . . .
S13 C15 C16 S14 -1.6(8) . . . .
S15 C17 C18 S16 71.7(8) . . . .
S17 C19 C20 S18 67.0(7) . . . .
C12 C11 S11 C13 -177.8(7) . . . .
S12 C11 S11 C13 -0.1(5) . . . .
C14 C13 S11 C11 0.8(6) . . . .
S15 C13 S11 C11 -178.9(4) . . . .
C12 C11 S12 C14 177.4(7) . . . .
S11 C11 S12 C14 -0.4(5) . . . .
C13 C14 S12 C11 1.0(6) . . . .
S16 C14 S12 C11 -179.2(4) . . . .
C11 C12 S13 C15 171.4(7) . . . .
S14 C12 S13 C15 -10.1(5) . . . .
C16 C15 S13 C12 7.0(6) . . . .
S17 C15 S13 C12 -171.8(4) . . . .
C11 C12 S14 C16 -172.0(7) . . . .
S13 C12 S14 C16 9.5(5) . . . .
C15 C16 S14 C12 -4.8(6) . . . .
S18 C16 S14 C12 175.0(4) . . . .
C14 C13 S15 C17 13.9(7) . . . .
S11 C13 S15 C17 -166.5(4) . . . .
C18 C17 S15 C13 -48.7(7) . . . .
C13 C14 S16 C18 15.0(7) . . . .
S12 C14 S16 C18 -164.8(4) . . . .
C17 C18 S16 C14 -48.7(7) . . . .
C16 C15 S17 C19 22.4(7) . . . .
S13 C15 S17 C19 -159.0(4) . . . .
C20 C19 S17 C15 -53.8(6) . . . .
C15 C16 S18 C20 6.4(8) . . . .
S14 C16 S18 C20 -173.3(4) . . . .
C19 C20 S18 C16 -37.8(7) . . . .
N23 Cu1 C21 N21 -178(100) . . . 2_546
N21 Cu1 C21 N21 -5(6) . . . 2_546
C21 Cu1 N21 C21 126(3) . . . 2_556
N23 Cu1 N21 C21 -58(3) . . . 2_556
C23 N22 C22 N23 163(9) . . . .
N22 C22 N23 Cu1 -148(7) . . . .
C21 Cu1 N23 C22 167(3) . . . .
N21 Cu1 N23 C22 -7(3) . . . .
C22 N22 C23 N24 -163(6) . . . .
